data_7708821
loop_
_publ_author_name
'Kumar, Sandeep'
'Chaudhri, Nivedita'
'Osterloh, W. Ryan'
'Kadish, Karl M.'
'Sankar, Muniappan'

_publ_section_title
;
 Nickel(ii) monobenzoporphyrins and chlorins: synthesis, electrochemistry
 and anion sensing properties
;
_journal_name_full 'Dalton Transactions'
_journal_paper_doi 10.1039/D1DT03122H
_journal_year 2021
_chemical_formula_moiety 'C70 H38 N4 Ni O8, C H Cl3'
_chemical_formula_sum 'C71 H39 Cl3 N4 Ni O8'
_chemical_formula_weight 1241.12
_chemical_name_common NiDFP(IND)2(Benzo)
_space_group_crystal_system monoclinic
_space_group_IT_number 14
_space_group_name_Hall '-P 2ybc'
_space_group_name_H-M_alt 'P 1 21/c 1'
_atom_sites_solution_hydrogens geom
_audit_creation_method SHELXL-2017/1
_audit_update_record
;
2021-08-03 deposited with the CCDC.	2021-10-27 downloaded from the CCDC.
;
_cell_angle_alpha 90
_cell_angle_beta 95.788(4)
_cell_angle_gamma 90
_cell_formula_units_Z 4
_cell_length_a 20.865(2)
_cell_length_b 18.0617(19)
_cell_length_c 14.9964(15)
_cell_measurement_reflns_used 9908
_cell_measurement_temperature 296(2)
_cell_measurement_theta_max 28.340
_cell_measurement_theta_min 0.98
_cell_volume 5622.7(10)
_computing_structure_refinement 'SHELXL-2017/1 (Sheldrick, 2017)'
_computing_structure_solution 'SHELXT 2014/5 (Sheldrick, 2014)'
_diffrn_ambient_temperature 296(2)
_diffrn_measured_fraction_theta_full 0.997
_diffrn_measured_fraction_theta_max 0.996
_diffrn_measurement_device_type 'Bruker APEX-II CCD'
_diffrn_radiation_type MoK\a
_diffrn_radiation_wavelength 0.71073
_diffrn_reflns_av_R_equivalents 0.0626
_diffrn_reflns_av_unetI/netI 0.0577
_diffrn_reflns_Laue_measured_fraction_full 0.997
_diffrn_reflns_Laue_measured_fraction_max 0.996
_diffrn_reflns_limit_h_max 27
_diffrn_reflns_limit_h_min -27
_diffrn_reflns_limit_k_max 24
_diffrn_reflns_limit_k_min -24
_diffrn_reflns_limit_l_max 19
_diffrn_reflns_limit_l_min -20
_diffrn_reflns_number 80220
_diffrn_reflns_point_group_measured_fraction_full 0.997
_diffrn_reflns_point_group_measured_fraction_max 0.996
_diffrn_reflns_theta_full 25.242
_diffrn_reflns_theta_max 28.344
_diffrn_reflns_theta_min 0.981
_exptl_absorpt_coefficient_mu 0.554
_exptl_absorpt_correction_type multi-scan
_exptl_crystal_colour Green
_exptl_crystal_density_diffrn 1.466
_exptl_crystal_density_meas ?
_exptl_crystal_density_method 'not measured'
_exptl_crystal_description 'square shaped'
_exptl_crystal_F_000 2544
_exptl_crystal_recrystallization_method 'Re-crystallisation from solvent: Chloroform/hexane'
_exptl_crystal_size_max 0.020
_exptl_crystal_size_mid 0.020
_exptl_crystal_size_min 0.020
_exptl_transmission_factor_max 0.989
_exptl_transmission_factor_min 0.989
_refine_diff_density_max 0.801
_refine_diff_density_min -0.918
_refine_diff_density_rms 0.077
_refine_ls_extinction_method none
_refine_ls_goodness_of_fit_ref 1.004
_refine_ls_hydrogen_treatment constr
_refine_ls_matrix_type full
_refine_ls_number_parameters 786
_refine_ls_number_reflns 13968
_refine_ls_number_restraints 0
_refine_ls_restrained_S_all 1.004
_refine_ls_R_factor_all 0.1125
_refine_ls_R_factor_gt 0.0634
_refine_ls_shift/su_max 0.001
_refine_ls_shift/su_mean 0.000
_refine_ls_structure_factor_coef Fsqd
_refine_ls_weighting_details 'w=1/[\s^2^(Fo^2^)+(0.1147P)^2^+4.7002P] where P=(Fo^2^+2Fc^2^)/3'
_refine_ls_weighting_scheme calc
_refine_ls_wR_factor_gt 0.1785
_refine_ls_wR_factor_ref 0.2121
_reflns_Friedel_coverage 0.000
_reflns_number_gt 8745
_reflns_number_total 13968
_reflns_threshold_expression 'I > 2\s(I)'
_cod_data_source_file d1dt03122h2.cif
_cod_data_source_block ups3759ms_skniindbr4_0ma
_cod_depositor_comments
;
The following automatic conversions were performed:

data item '_exptl_crystal_density_meas' value 'not measured' was
changed to '?' -- the value is perceived as not measured.

Automatic conversion script
Id: cif_fix_values 7556 2019-12-06 15:28:31Z antanas 
;
_cod_original_cell_volume 5622.8(10)
_cod_database_code 7708821
_shelx_shelxl_version_number 2017/1
_shelx_space_group_comment
;
The symmetry employed for this shelxl refinement is uniquely defined
by the following loop, which should always be used as a source of
symmetry information in preference to the above space-group names.
They are only intended as comments.
;
_shelx_estimated_absorpt_t_max 0.989
_shelx_estimated_absorpt_t_min 0.989
_olex2_refinement_description
;
1. Fixed Uiso
 At 1.2 times of:
  All C(H) groups
 At 1.5 times of:
  All C(H,H,H) groups
2.a Ternary CH refined with riding coordinates:
 C71(H71)
2.b Aromatic/amide H refined with riding coordinates:
 C13(H13), C3(H3), C4(H4), C49(H49), C63(H63), C46(H46), C22(H22), C24(H24),
 C66(H66), C25(H25), C52(H52), C62(H62), C14(H14), C48(H48), C47(H47), C23(H23),
  C56(H56), C58(H58), C59(H59), C61(H61), C55(H55), C60(H60), C39(H39),
 C54(H54), C53(H53), C33(H33), C30(H30), C32(H32), C42(H42), C40(H40), C31(H31),
  C41(H41)
2.c Idealised Me refined as rotating group:
 C70(H70A,H70B,H70C), C68(H68A,H68B,H68C)
;

loop_
_space_group_symop_operation_xyz
'x, y, z'
'-x, y+1/2, -z+1/2'
'-x, -y, -z'
'x, -y-1/2, z-1/2'

loop_
_atom_site_label
_atom_site_type_symbol
_atom_site_fract_x
_atom_site_fract_y
_atom_site_fract_z
_atom_site_U_iso_or_equiv
_atom_site_adp_type
_atom_site_occupancy
_atom_site_site_symmetry_order
_atom_site_calc_flag
_atom_site_refinement_flags_posn
_atom_site_refinement_flags_adp
_atom_site_refinement_flags_occupancy
_atom_site_disorder_assembly
_atom_site_disorder_group
Ni1 Ni 0.75415(2) 0.37405(2) 0.43010(3) 0.02891(13) Uani 1 1 d . . . . .
Cl1 Cl 0.46375(12) 0.26339(18) 0.57180(18) 0.1555(10) Uani 1 1 d . . . . .
Cl2 Cl 0.58041(15) 0.2263(2) 0.49778(16) 0.1787(14) Uani 1 1 d . . . . .
Cl3 Cl 0.53263(19) 0.37006(14) 0.4801(2) 0.1744(13) Uani 1 1 d . . . . .
O3 O 0.85932(12) 0.01525(15) 0.4330(2) 0.0501(7) Uani 1 1 d . . . . .
O1 O 0.94665(13) 0.14972(18) 0.5520(2) 0.0554(8) Uani 1 1 d . . . . .
O4 O 0.64584(13) 0.07229(16) 0.4834(2) 0.0537(7) Uani 1 1 d . . . . .
N2 N 0.82274(12) 0.40333(15) 0.51821(19) 0.0306(6) Uani 1 1 d . . . . .
N4 N 0.68611(12) 0.34250(15) 0.34417(19) 0.0322(6) Uani 1 1 d . . . . .
N3 N 0.74074(13) 0.47487(15) 0.3909(2) 0.0327(6) Uani 1 1 d . . . . .
N1 N 0.76706(12) 0.27376(14) 0.46744(19) 0.0303(6) Uani 1 1 d . . . . .
O5 O 0.84027(16) 0.79838(17) 0.3103(2) 0.0652(9) Uani 1 1 d . . . . .
O7 O 0.64092(15) 0.82479(16) 0.2884(2) 0.0614(8) Uani 1 1 d . . . . .
O2 O 0.76536(15) 0.04021(18) 0.6599(2) 0.0600(8) Uani 1 1 d . . . . .
O6 O 0.75998(16) 0.82829(19) 0.2075(3) 0.0730(10) Uani 1 1 d . . . . .
C2 C 0.84886(15) 0.36481(17) 0.5924(2) 0.0317(7) Uani 1 1 d . . . . .
C44 C 0.80297(17) 0.00940(19) 0.4437(2) 0.0358(8) Uani 1 1 d . . . . .
C27 C 0.84526(16) 0.12949(18) 0.6183(2) 0.0321(7) Uani 1 1 d . . . . .
C57 C 0.88142(16) 0.59641(19) 0.4777(3) 0.0375(8) Uani 1 1 d . . . . .
C1 C 0.83378(15) 0.29128(18) 0.6113(2) 0.0309(7) Uani 1 1 d . . . . .
C26 C 0.86021(16) 0.1770(2) 0.7021(2) 0.0363(8) Uani 1 1 d . . . . .
C5 C 0.85558(16) 0.46880(18) 0.5184(2) 0.0350(7) Uani 1 1 d . . . . .
C64 C 0.74973(19) 0.72017(19) 0.2961(3) 0.0399(8) Uani 1 1 d . . . . .
C51 C 0.57399(16) 0.49911(18) 0.2670(3) 0.0366(8) Uani 1 1 d . . . . .
C13 C 0.59049(17) 0.3399(2) 0.2535(3) 0.0425(9) Uani 1 1 d . . . . .
H13 H 0.551259 0.355278 0.224530 0.051 Uiso 1 1 calc R U . . .
C50 C 0.71058(15) 0.14154(18) 0.2846(2) 0.0323(7) Uani 1 1 d . . . . .
C16 C 0.71101(15) 0.21034(18) 0.3380(2) 0.0317(7) Uani 1 1 d . . . . .
C12 C 0.63614(15) 0.38546(19) 0.3061(2) 0.0354(8) Uani 1 1 d . . . . .
C65 C 0.68417(19) 0.7069(2) 0.2716(3) 0.0417(8) Uani 1 1 d . . . . .
C9 C 0.69620(16) 0.58223(18) 0.3252(2) 0.0354(7) Uani 1 1 d . . . . .
C7 C 0.78579(16) 0.53151(18) 0.4031(2) 0.0333(7) Uani 1 1 d . . . . .
C36 C 0.75290(15) 0.07109(17) 0.4264(2) 0.0319(7) Uani 1 1 d . . . . .
C28 C 0.91276(16) 0.1097(2) 0.5900(2) 0.0368(8) Uani 1 1 d . . . . .
C6 C 0.84140(16) 0.52817(18) 0.4621(2) 0.0348(7) Uani 1 1 d . . . . .
C3 C 0.89969(18) 0.4066(2) 0.6386(3) 0.0422(9) Uani 1 1 d . . . . .
H3 H 0.924813 0.392535 0.690596 0.051 Uiso 1 1 calc R U . . .
C10 C 0.68618(15) 0.50418(18) 0.3436(2) 0.0332(7) Uani 1 1 d . . . . .
C11 C 0.63330(15) 0.46215(18) 0.3098(2) 0.0339(7) Uani 1 1 d . . . . .
C20 C 0.80077(15) 0.24794(18) 0.5448(2) 0.0295(7) Uani 1 1 d . . . . .
C19 C 0.80375(15) 0.16882(18) 0.5455(2) 0.0314(7) Uani 1 1 d . . . . .
C15 C 0.67426(16) 0.27258(18) 0.3104(2) 0.0340(7) Uani 1 1 d . . . . .
C45 C 0.73261(15) 0.07498(18) 0.3250(2) 0.0332(7) Uani 1 1 d . . . . .
C4 C 0.90466(18) 0.4703(2) 0.5930(3) 0.0450(9) Uani 1 1 d . . . . .
H4 H 0.934239 0.508047 0.607091 0.054 Uiso 1 1 calc R U . . .
C8 C 0.75970(16) 0.59843(19) 0.3576(2) 0.0350(7) Uani 1 1 d . . . . .
C17 C 0.74970(15) 0.21198(17) 0.4194(2) 0.0296(7) Uani 1 1 d . . . . .
C38 C 0.7073(2) -0.0402(2) 0.4872(3) 0.0436(9) Uani 1 1 d . . . . .
C69 C 0.7820(2) 0.7890(2) 0.2660(3) 0.0446(9) Uani 1 1 d . . . . .
C18 C 0.77264(15) 0.14608(18) 0.4651(2) 0.0319(7) Uani 1 1 d . . . . .
O8 O 0.6003(2) 0.7594(2) 0.1712(3) 0.0934(14) Uani 1 1 d . . . . .
C21 C 0.85558(15) 0.25458(19) 0.6969(2) 0.0332(7) Uani 1 1 d . . . . .
C49 C 0.69440(17) 0.1427(2) 0.1917(2) 0.0382(8) Uani 1 1 d . . . . .
H49 H 0.681481 0.187048 0.164005 0.046 Uiso 1 1 calc R U . . .
C43 C 0.76946(19) -0.0569(2) 0.4738(3) 0.0429(9) Uani 1 1 d . . . . .
C34 C 0.8752(2) 0.0008(2) 0.6519(2) 0.0448(9) Uani 1 1 d . . . . .
C37 C 0.69367(17) 0.0387(2) 0.4694(2) 0.0383(8) Uani 1 1 d . . . . .
C63 C 0.78713(17) 0.66654(19) 0.3400(3) 0.0396(8) Uani 1 1 d . . . . .
H63 H 0.830405 0.675512 0.357928 0.048 Uiso 1 1 calc R U . . .
C46 C 0.73486(18) 0.0121(2) 0.2722(3) 0.0436(9) Uani 1 1 d . . . . .
H46 H 0.748614 -0.032387 0.298944 0.052 Uiso 1 1 calc R U . . .
C22 C 0.86780(17) 0.2957(2) 0.7760(2) 0.0411(8) Uani 1 1 d . . . . .
H22 H 0.860262 0.346487 0.775115 0.049 Uiso 1 1 calc R U . . .
C24 C 0.8988(2) 0.1859(2) 0.8591(3) 0.0503(10) Uani 1 1 d . . . . .
H24 H 0.915031 0.162999 0.912202 0.060 Uiso 1 1 calc R U . . .
C66 C 0.65734(18) 0.63827(19) 0.2834(3) 0.0412(8) Uani 1 1 d . . . . .
H66 H 0.614298 0.629256 0.264038 0.049 Uiso 1 1 calc R U . . .
C29 C 0.9276(2) 0.0327(2) 0.6195(3) 0.0461(9) Uani 1 1 d . . . . .
C25 C 0.88237(19) 0.1441(2) 0.7835(3) 0.0457(9) Uani 1 1 d . . . . .
H25 H 0.886137 0.092841 0.786755 0.055 Uiso 1 1 calc R U . . .
C52 C 0.5610(2) 0.5032(2) 0.1752(3) 0.0493(10) Uani 1 1 d . . . . .
H52 H 0.588712 0.480701 0.138515 0.059 Uiso 1 1 calc R U . . .
C62 C 0.86367(19) 0.6481(2) 0.5389(3) 0.0450(9) Uani 1 1 d . . . . .
H62 H 0.828611 0.638531 0.570858 0.054 Uiso 1 1 calc R U . . .
C14 C 0.61445(17) 0.2711(2) 0.2537(3) 0.0422(9) Uani 1 1 d . . . . .
H14 H 0.596000 0.230384 0.223123 0.051 Uiso 1 1 calc R U . . .
C48 C 0.69715(18) 0.0794(2) 0.1402(3) 0.0430(9) Uani 1 1 d . . . . .
H48 H 0.685623 0.081125 0.078680 0.052 Uiso 1 1 calc R U . . .
C47 C 0.7171(2) 0.0140(2) 0.1809(3) 0.0481(9) Uani 1 1 d . . . . .
H47 H 0.718677 -0.028945 0.146986 0.058 Uiso 1 1 calc R U . . .
C67 C 0.6379(2) 0.7663(2) 0.2363(3) 0.0489(10) Uani 1 1 d . . . . .
C23 C 0.89116(19) 0.2614(2) 0.8562(3) 0.0462(9) Uani 1 1 d . . . . .
H23 H 0.901550 0.289625 0.907448 0.055 Uiso 1 1 calc R U . . .
C56 C 0.53101(18) 0.5302(2) 0.3198(3) 0.0486(10) Uani 1 1 d . . . . .
H56 H 0.538520 0.527265 0.381864 0.058 Uiso 1 1 calc R U . . .
C35 C 0.81985(19) 0.0535(2) 0.6469(2) 0.0403(8) Uani 1 1 d . . . . .
C58 C 0.93474(19) 0.6110(2) 0.4339(3) 0.0506(10) Uani 1 1 d . . . . .
H58 H 0.948819 0.576130 0.394673 0.061 Uiso 1 1 calc R U . . .
C59 C 0.9680(2) 0.6776(3) 0.4478(4) 0.0618(12) Uani 1 1 d . . . . .
H59 H 1.003417 0.687460 0.416725 0.074 Uiso 1 1 calc R U . . .
C61 C 0.8973(2) 0.7138(2) 0.5534(3) 0.0567(11) Uani 1 1 d . . . . .
H61 H 0.884866 0.748059 0.594674 0.068 Uiso 1 1 calc R U . . .
C55 C 0.4759(2) 0.5665(3) 0.2803(4) 0.0603(12) Uani 1 1 d . . . . .
H55 H 0.446929 0.587233 0.316302 0.072 Uiso 1 1 calc R U . . .
C60 C 0.9488(2) 0.7281(2) 0.5065(4) 0.0627(13) Uani 1 1 d . . . . .
H60 H 0.970878 0.772699 0.514879 0.075 Uiso 1 1 calc R U . . .
C39 C 0.6652(2) -0.0943(3) 0.5147(3) 0.0618(12) Uani 1 1 d . . . . .
H39 H 0.622768 -0.083242 0.523323 0.074 Uiso 1 1 calc R U . . .
C54 C 0.4647(2) 0.5714(3) 0.1905(4) 0.0656(14) Uani 1 1 d . . . . .
H54 H 0.428115 0.595749 0.164850 0.079 Uiso 1 1 calc R U . . .
C53 C 0.5067(2) 0.5408(3) 0.1369(3) 0.0650(13) Uani 1 1 d . . . . .
H53 H 0.499076 0.545101 0.074977 0.078 Uiso 1 1 calc R U . . .
C33 C 0.8784(3) -0.0720(3) 0.6837(3) 0.0705(15) Uani 1 1 d . . . . .
H33 H 0.843161 -0.094114 0.706365 0.085 Uiso 1 1 calc R U . . .
C30 C 0.9857(2) -0.0055(3) 0.6152(3) 0.0646(13) Uani 1 1 d . . . . .
H30 H 1.021013 0.016186 0.592221 0.077 Uiso 1 1 calc R U . . .
C32 C 0.9353(4) -0.1096(3) 0.6804(4) 0.089(2) Uani 1 1 d . . . . .
H32 H 0.938767 -0.158151 0.701020 0.106 Uiso 1 1 calc R U . . .
C42 C 0.7941(2) -0.1285(2) 0.4888(3) 0.0557(11) Uani 1 1 d . . . . .
H42 H 0.836678 -0.139812 0.481128 0.067 Uiso 1 1 calc R U . . .
C70 C 0.8780(3) 0.8601(3) 0.2850(4) 0.0723(15) Uani 1 1 d . . . . .
H70A H 0.890288 0.852228 0.225796 0.108 Uiso 1 1 calc R U . . .
H70B H 0.915861 0.864795 0.326573 0.108 Uiso 1 1 calc R U . . .
H70C H 0.852870 0.904656 0.285798 0.108 Uiso 1 1 calc R U . . .
C40 C 0.6899(3) -0.1647(3) 0.5283(4) 0.0745(15) Uani 1 1 d . . . . .
H40 H 0.663509 -0.202053 0.546745 0.089 Uiso 1 1 calc R U . . .
C31 C 0.9874(4) -0.0764(4) 0.6467(4) 0.095(2) Uani 1 1 d . . . . .
H31 H 1.025241 -0.103480 0.645533 0.114 Uiso 1 1 calc R U . . .
C41 C 0.7527(3) -0.1811(3) 0.5153(4) 0.0719(15) Uani 1 1 d . . . . .
H41 H 0.767467 -0.229271 0.524814 0.086 Uiso 1 1 calc R U . . .
C68 C 0.5973(3) 0.8846(3) 0.2634(5) 0.0848(19) Uani 1 1 d . . . . .
H68A H 0.606100 0.904020 0.206366 0.127 Uiso 1 1 calc R U . . .
H68B H 0.602815 0.923010 0.307808 0.127 Uiso 1 1 calc R U . . .
H68C H 0.553753 0.866701 0.259495 0.127 Uiso 1 1 calc R U . . .
C71 C 0.5114(3) 0.2772(4) 0.4834(4) 0.0916(19) Uani 1 1 d . . . . .
H71 H 0.486811 0.263439 0.426673 0.110 Uiso 1 1 calc R U . . .

loop_
_atom_site_aniso_label
_atom_site_aniso_U_11
_atom_site_aniso_U_22
_atom_site_aniso_U_33
_atom_site_aniso_U_23
_atom_site_aniso_U_13
_atom_site_aniso_U_12
Ni1 0.0242(2) 0.0230(2) 0.0379(2) -0.00182(17) -0.00503(15) 0.00186(16)
Cl1 0.1185(17) 0.218(3) 0.1346(19) 0.0159(19) 0.0365(14) -0.0465(18)
Cl2 0.176(2) 0.258(3) 0.0999(16) -0.0093(18) 0.0026(15) 0.115(2)
Cl3 0.273(4) 0.1194(19) 0.147(2) -0.0141(15) 0.099(2) -0.037(2)
O3 0.0341(14) 0.0488(16) 0.0659(18) -0.0057(14) -0.0019(12) 0.0050(12)
O1 0.0402(15) 0.070(2) 0.0564(18) 0.0178(15) 0.0062(13) -0.0064(14)
O4 0.0338(14) 0.0527(17) 0.075(2) -0.0041(15) 0.0052(13) 0.0031(12)
N2 0.0256(13) 0.0242(13) 0.0407(15) -0.0037(12) -0.0023(11) 0.0028(10)
N4 0.0262(13) 0.0235(13) 0.0445(16) 0.0004(12) -0.0076(11) 0.0042(10)
N3 0.0268(13) 0.0269(14) 0.0430(16) -0.0017(12) -0.0028(11) -0.0006(11)
N1 0.0271(13) 0.0253(14) 0.0370(15) -0.0036(11) -0.0050(11) 0.0023(10)
O5 0.069(2) 0.0494(18) 0.074(2) 0.0083(16) -0.0081(17) -0.0235(15)
O7 0.0606(19) 0.0386(16) 0.083(2) -0.0079(15) -0.0035(16) 0.0150(14)
O2 0.0543(18) 0.066(2) 0.0609(19) 0.0085(15) 0.0113(14) -0.0237(15)
O6 0.066(2) 0.060(2) 0.091(3) 0.0377(19) 0.0028(18) -0.0019(16)
C2 0.0280(16) 0.0277(17) 0.0379(18) -0.0038(13) -0.0036(13) 0.0025(12)
C44 0.0372(19) 0.0294(17) 0.0391(19) -0.0042(14) -0.0054(14) 0.0030(14)
C27 0.0317(16) 0.0286(16) 0.0351(17) 0.0039(14) -0.0017(13) -0.0015(13)
C57 0.0322(17) 0.0290(17) 0.049(2) -0.0003(15) -0.0068(15) -0.0005(14)
C1 0.0269(15) 0.0319(17) 0.0332(17) -0.0047(13) -0.0005(12) 0.0027(13)
C26 0.0346(18) 0.0397(19) 0.0335(18) 0.0029(15) -0.0021(14) -0.0016(14)
C5 0.0289(16) 0.0267(16) 0.048(2) -0.0066(14) -0.0034(14) 0.0012(13)
C64 0.049(2) 0.0280(17) 0.042(2) -0.0016(15) 0.0021(16) -0.0007(15)
C51 0.0306(17) 0.0265(17) 0.051(2) 0.0017(15) -0.0052(15) 0.0014(13)
C13 0.0303(17) 0.0341(19) 0.059(2) -0.0013(17) -0.0147(16) 0.0028(14)
C50 0.0259(15) 0.0282(16) 0.0418(19) -0.0026(14) -0.0022(13) -0.0018(12)
C16 0.0291(16) 0.0264(16) 0.0381(18) 0.0002(13) -0.0037(13) -0.0009(12)
C12 0.0264(16) 0.0331(18) 0.045(2) 0.0031(15) -0.0040(14) 0.0031(13)
C65 0.047(2) 0.0304(18) 0.047(2) 0.0017(16) 0.0002(16) 0.0059(15)
C9 0.0350(17) 0.0256(17) 0.045(2) -0.0011(14) -0.0011(14) 0.0019(13)
C7 0.0304(16) 0.0269(16) 0.0416(19) -0.0017(14) -0.0005(14) 0.0026(13)
C36 0.0297(16) 0.0246(16) 0.0402(18) -0.0009(14) -0.0017(13) 0.0014(13)
C28 0.0326(17) 0.043(2) 0.0330(18) 0.0067(15) -0.0042(14) -0.0003(15)
C6 0.0287(16) 0.0278(16) 0.047(2) -0.0036(15) -0.0017(14) -0.0007(13)
C3 0.0390(19) 0.0345(19) 0.049(2) -0.0047(17) -0.0146(16) 0.0003(15)
C10 0.0285(16) 0.0260(16) 0.0437(19) 0.0012(14) -0.0025(13) 0.0036(13)
C11 0.0262(16) 0.0287(17) 0.046(2) 0.0014(14) -0.0019(14) 0.0048(13)
C20 0.0258(15) 0.0272(16) 0.0345(17) -0.0022(13) -0.0009(12) -0.0004(12)
C19 0.0283(16) 0.0314(17) 0.0337(17) 0.0011(14) -0.0009(13) 0.0027(13)
C15 0.0315(17) 0.0270(16) 0.0414(19) -0.0001(14) -0.0062(14) 0.0010(13)
C45 0.0299(16) 0.0278(16) 0.0407(19) -0.0025(14) -0.0019(13) -0.0020(13)
C4 0.0375(19) 0.0326(19) 0.061(2) -0.0025(17) -0.0134(17) -0.0036(15)
C8 0.0353(18) 0.0284(16) 0.0408(19) -0.0003(15) 0.0011(14) 0.0003(13)
C17 0.0267(15) 0.0235(15) 0.0377(18) -0.0026(13) -0.0012(13) 0.0023(12)
C38 0.052(2) 0.0328(19) 0.046(2) -0.0033(16) 0.0047(17) -0.0070(16)
C69 0.050(2) 0.0324(19) 0.052(2) -0.0010(17) 0.0079(18) 0.0030(16)
C18 0.0282(16) 0.0269(16) 0.0395(18) 0.0012(14) -0.0024(13) 0.0016(12)
O8 0.107(3) 0.062(2) 0.099(3) -0.007(2) -0.051(3) 0.031(2)
C21 0.0264(16) 0.0368(18) 0.0357(18) -0.0024(14) -0.0012(13) -0.0015(13)
C49 0.0355(18) 0.0378(19) 0.0405(19) 0.0015(15) -0.0006(14) -0.0049(14)
C43 0.053(2) 0.0309(18) 0.043(2) -0.0044(16) -0.0055(17) 0.0014(16)
C34 0.068(3) 0.0323(19) 0.0326(19) 0.0035(15) -0.0035(17) 0.0036(18)
C37 0.0339(18) 0.0357(19) 0.044(2) -0.0044(15) -0.0036(15) -0.0023(15)
C63 0.0370(19) 0.0326(19) 0.048(2) -0.0018(16) -0.0002(15) -0.0020(14)
C46 0.049(2) 0.0302(18) 0.050(2) -0.0059(16) -0.0030(17) 0.0038(16)
C22 0.0391(19) 0.046(2) 0.0382(19) -0.0065(16) 0.0016(15) -0.0010(16)
C24 0.054(2) 0.060(3) 0.035(2) 0.0056(18) -0.0031(17) -0.008(2)
C66 0.0376(19) 0.0295(18) 0.054(2) 0.0011(16) -0.0063(16) 0.0049(14)
C29 0.056(2) 0.043(2) 0.036(2) 0.0021(16) -0.0079(17) 0.0128(18)
C25 0.053(2) 0.044(2) 0.038(2) 0.0054(16) -0.0077(16) -0.0054(17)
C52 0.049(2) 0.042(2) 0.054(2) -0.0027(18) -0.0063(18) 0.0072(17)
C62 0.044(2) 0.038(2) 0.052(2) -0.0016(17) 0.0031(17) -0.0081(16)
C14 0.0368(19) 0.0324(18) 0.054(2) -0.0034(16) -0.0147(16) -0.0019(15)
C48 0.043(2) 0.049(2) 0.0362(19) -0.0057(17) 0.0023(15) -0.0038(17)
C47 0.056(2) 0.040(2) 0.047(2) -0.0140(18) 0.0003(18) 0.0018(18)
C67 0.048(2) 0.034(2) 0.062(3) 0.0062(18) -0.0053(19) 0.0052(17)
C23 0.043(2) 0.060(3) 0.0342(19) -0.0080(18) -0.0016(15) -0.0076(18)
C56 0.039(2) 0.045(2) 0.060(3) 0.0031(19) 0.0002(18) 0.0087(17)
C35 0.051(2) 0.039(2) 0.0300(18) 0.0018(15) 0.0007(15) -0.0075(16)
C58 0.039(2) 0.045(2) 0.068(3) -0.002(2) 0.0040(19) -0.0003(17)
C59 0.039(2) 0.056(3) 0.090(4) 0.007(3) 0.009(2) -0.013(2)
C61 0.070(3) 0.036(2) 0.062(3) -0.0059(19) -0.005(2) -0.010(2)
C55 0.037(2) 0.055(3) 0.088(4) 0.001(2) 0.003(2) 0.0151(19)
C60 0.052(3) 0.041(2) 0.092(4) 0.004(2) -0.009(2) -0.019(2)
C39 0.068(3) 0.048(3) 0.071(3) -0.005(2) 0.015(2) -0.017(2)
C54 0.040(2) 0.051(3) 0.099(4) -0.001(3) -0.028(2) 0.0108(19)
C53 0.067(3) 0.059(3) 0.062(3) 0.008(2) -0.025(2) 0.007(2)
C33 0.126(5) 0.042(2) 0.039(2) 0.0096(19) -0.011(3) -0.008(3)
C30 0.063(3) 0.077(3) 0.051(3) -0.008(2) -0.012(2) 0.035(2)
C32 0.154(6) 0.037(3) 0.065(3) -0.002(2) -0.043(4) 0.033(3)
C42 0.075(3) 0.033(2) 0.057(3) 0.0017(18) -0.005(2) 0.009(2)
C70 0.078(3) 0.061(3) 0.078(4) -0.007(3) 0.011(3) -0.030(3)
C40 0.105(4) 0.041(3) 0.079(4) 0.007(2) 0.016(3) -0.027(3)
C31 0.122(5) 0.080(4) 0.073(4) -0.021(3) -0.043(4) 0.063(4)
C41 0.110(5) 0.032(2) 0.072(3) 0.008(2) 0.002(3) -0.001(3)
C68 0.061(3) 0.036(2) 0.155(6) 0.002(3) 0.002(3) 0.018(2)
C71 0.094(4) 0.110(5) 0.066(4) -0.015(3) -0.016(3) -0.005(4)

loop_
_atom_type_symbol
_atom_type_description
_atom_type_scat_dispersion_real
_atom_type_scat_dispersion_imag
_atom_type_scat_source
C C 0.0033 0.0016 'International Tables Vol C Tables 4.2.6.8 and 6.1.1.4'
H H 0.0000 0.0000 'International Tables Vol C Tables 4.2.6.8 and 6.1.1.4'
Cl Cl 0.1484 0.1585 'International Tables Vol C Tables 4.2.6.8 and 6.1.1.4'
N N 0.0061 0.0033 'International Tables Vol C Tables 4.2.6.8 and 6.1.1.4'
Ni Ni 0.3393 1.1124 'International Tables Vol C Tables 4.2.6.8 and 6.1.1.4'
O O 0.0106 0.0060 'International Tables Vol C Tables 4.2.6.8 and 6.1.1.4'

loop_
_geom_angle_atom_site_label_1
_geom_angle_atom_site_label_2
_geom_angle_atom_site_label_3
_geom_angle
_geom_angle_site_symmetry_1
_geom_angle_site_symmetry_3
_geom_angle_publ_flag
N2 Ni1 N3 91.42(11) . . ?
N4 Ni1 N2 178.49(12) . . ?
N4 Ni1 N3 90.06(11) . . ?
N4 Ni1 N1 89.32(11) . . ?
N1 Ni1 N2 89.21(11) . . ?
N1 Ni1 N3 179.28(12) . . ?
C2 N2 Ni1 128.5(2) . . ?
C5 N2 Ni1 125.3(2) . . ?
C5 N2 C2 106.2(3) . . ?
C12 N4 Ni1 126.4(2) . . ?
C15 N4 Ni1 128.2(2) . . ?
C15 N4 C12 105.3(3) . . ?
C7 N3 Ni1 125.5(2) . . ?
C10 N3 Ni1 127.2(2) . . ?
C10 N3 C7 107.2(3) . . ?
C20 N1 Ni1 127.9(2) . . ?
C17 N1 Ni1 127.1(2) . . ?
C17 N1 C20 104.8(3) . . ?
C69 O5 C70 117.5(4) . . ?
C67 O7 C68 117.3(4) . . ?
N2 C2 C1 124.3(3) . . ?
N2 C2 C3 109.9(3) . . ?
C1 C2 C3 125.2(3) . . ?
O3 C44 C36 124.8(3) . . ?
O3 C44 C43 127.4(3) . . ?
C43 C44 C36 107.8(3) . . ?
C26 C27 C28 103.8(3) . . ?
C26 C27 C35 108.5(3) . . ?
C19 C27 C26 112.8(3) . . ?
C19 C27 C28 112.5(3) . . ?
C19 C27 C35 115.6(3) . . ?
C35 C27 C28 102.5(3) . . ?
C62 C57 C6 118.5(3) . . ?
C58 C57 C6 123.4(4) . . ?
C58 C57 C62 118.1(4) . . ?
C2 C1 C21 123.1(3) . . ?
C20 C1 C2 119.5(3) . . ?
C20 C1 C21 117.2(3) . . ?
C21 C26 C27 120.5(3) . . ?
C25 C26 C27 120.2(3) . . ?
C25 C26 C21 119.3(3) . . ?
N2 C5 C6 126.5(3) . . ?
N2 C5 C4 109.6(3) . . ?
C6 C5 C4 123.6(3) . . ?
C65 C64 C69 121.2(3) . . ?
C63 C64 C65 119.9(3) . . ?
C63 C64 C69 118.5(3) . . ?
C52 C51 C11 121.6(3) . . ?
C56 C51 C11 119.8(3) . . ?
C56 C51 C52 118.7(3) . . ?
C12 C13 H13 126.1 . . ?
C14 C13 H13 126.1 . . ?
C14 C13 C12 107.7(3) . . ?
C45 C50 C16 120.2(3) . . ?
C49 C50 C16 121.0(3) . . ?
C49 C50 C45 118.6(3) . . ?
C15 C16 C50 122.8(3) . . ?
C17 C16 C50 117.6(3) . . ?
C17 C16 C15 119.6(3) . . ?
N4 C12 C13 109.7(3) . . ?
N4 C12 C11 125.4(3) . . ?
C11 C12 C13 124.5(3) . . ?
C64 C65 C67 123.1(3) . . ?
C66 C65 C64 121.2(3) . . ?
C66 C65 C67 115.6(3) . . ?
C8 C9 C10 106.6(3) . . ?
C8 C9 C66 119.3(3) . . ?
C66 C9 C10 134.0(3) . . ?
N3 C7 C8 109.4(3) . . ?
C6 C7 N3 124.3(3) . . ?
C6 C7 C8 125.5(3) . . ?
C44 C36 C45 108.4(3) . . ?
C44 C36 C37 102.3(3) . . ?
C45 C36 C37 105.9(3) . . ?
C18 C36 C44 115.5(3) . . ?
C18 C36 C45 112.0(3) . . ?
C18 C36 C37 111.8(3) . . ?
O1 C28 C27 125.9(3) . . ?
O1 C28 C29 126.5(4) . . ?
C29 C28 C27 107.6(3) . . ?
C5 C6 C57 117.6(3) . . ?
C5 C6 C7 122.6(3) . . ?
C7 C6 C57 118.8(3) . . ?
C2 C3 H3 126.3 . . ?
C4 C3 C2 107.3(3) . . ?
C4 C3 H3 126.3 . . ?
N3 C10 C9 109.9(3) . . ?
N3 C10 C11 124.0(3) . . ?
C11 C10 C9 125.6(3) . . ?
C12 C11 C51 117.8(3) . . ?
C12 C11 C10 121.6(3) . . ?
C10 C11 C51 120.3(3) . . ?
N1 C20 C1 125.9(3) . . ?
N1 C20 C19 111.3(3) . . ?
C1 C20 C19 122.5(3) . . ?
C20 C19 C27 120.0(3) . . ?
C18 C19 C27 133.1(3) . . ?
C18 C19 C20 106.0(3) . . ?
N4 C15 C16 123.8(3) . . ?
N4 C15 C14 110.4(3) . . ?
C16 C15 C14 125.3(3) . . ?
C50 C45 C36 120.8(3) . . ?
C46 C45 C50 119.0(3) . . ?
C46 C45 C36 120.3(3) . . ?
C5 C4 H4 126.5 . . ?
C3 C4 C5 107.1(3) . . ?
C3 C4 H4 126.5 . . ?
C9 C8 C7 106.5(3) . . ?
C63 C8 C9 120.9(3) . . ?
C63 C8 C7 132.5(3) . . ?
N1 C17 C16 125.6(3) . . ?
N1 C17 C18 111.7(3) . . ?
C16 C17 C18 122.5(3) . . ?
C43 C38 C37 110.8(3) . . ?
C43 C38 C39 121.4(4) . . ?
C39 C38 C37 127.8(4) . . ?
O5 C69 C64 111.6(3) . . ?
O6 C69 O5 123.9(4) . . ?
O6 C69 C64 124.4(4) . . ?
C19 C18 C36 133.7(3) . . ?
C19 C18 C17 106.1(3) . . ?
C17 C18 C36 119.7(3) . . ?
C26 C21 C1 120.6(3) . . ?
C22 C21 C1 120.8(3) . . ?
C22 C21 C26 118.4(3) . . ?
C50 C49 H49 119.2 . . ?
C48 C49 C50 121.6(3) . . ?
C48 C49 H49 119.2 . . ?
C38 C43 C44 110.5(3) . . ?
C38 C43 C42 121.2(4) . . ?
C42 C43 C44 128.2(4) . . ?
C29 C34 C35 110.8(3) . . ?
C29 C34 C33 120.4(4) . . ?
C33 C34 C35 128.8(4) . . ?
O4 C37 C36 126.0(3) . . ?
O4 C37 C38 127.1(4) . . ?
C38 C37 C36 106.9(3) . . ?
C64 C63 C8 119.4(3) . . ?
C64 C63 H63 120.3 . . ?
C8 C63 H63 120.3 . . ?
C45 C46 H46 119.2 . . ?
C47 C46 C45 121.5(4) . . ?
C47 C46 H46 119.2 . . ?
C21 C22 H22 119.6 . . ?
C23 C22 C21 120.7(4) . . ?
C23 C22 H22 119.6 . . ?
C25 C24 H24 120.0 . . ?
C23 C24 H24 120.0 . . ?
C23 C24 C25 120.0(4) . . ?
C65 C66 C9 118.8(3) . . ?
C65 C66 H66 120.6 . . ?
C9 C66 H66 120.6 . . ?
C34 C29 C28 110.6(3) . . ?
C34 C29 C30 122.4(4) . . ?
C30 C29 C28 127.1(4) . . ?
C26 C25 H25 119.3 . . ?
C24 C25 C26 121.3(4) . . ?
C24 C25 H25 119.3 . . ?
C51 C52 H52 119.8 . . ?
C51 C52 C53 120.4(4) . . ?
C53 C52 H52 119.8 . . ?
C57 C62 H62 119.5 . . ?
C61 C62 C57 121.1(4) . . ?
C61 C62 H62 119.5 . . ?
C13 C14 C15 106.6(3) . . ?
C13 C14 H14 126.7 . . ?
C15 C14 H14 126.7 . . ?
C49 C48 H48 120.4 . . ?
C47 C48 C49 119.3(4) . . ?
C47 C48 H48 120.4 . . ?
C46 C47 H47 120.0 . . ?
C48 C47 C46 120.0(4) . . ?
C48 C47 H47 120.0 . . ?
O7 C67 C65 111.9(3) . . ?
O8 C67 O7 124.0(4) . . ?
O8 C67 C65 124.0(4) . . ?
C22 C23 H23 120.1 . . ?
C24 C23 C22 119.9(4) . . ?
C24 C23 H23 120.1 . . ?
C51 C56 H56 119.9 . . ?
C51 C56 C55 120.2(4) . . ?
C55 C56 H56 119.9 . . ?
O2 C35 C27 125.5(4) . . ?
O2 C35 C34 127.3(4) . . ?
C34 C35 C27 107.2(3) . . ?
C57 C58 H58 119.7 . . ?
C57 C58 C59 120.6(4) . . ?
C59 C58 H58 119.7 . . ?
C58 C59 H59 119.9 . . ?
C60 C59 C58 120.2(4) . . ?
C60 C59 H59 119.9 . . ?
C62 C61 H61 120.2 . . ?
C60 C61 C62 119.5(4) . . ?
C60 C61 H61 120.2 . . ?
C56 C55 H55 119.8 . . ?
C54 C55 C56 120.4(4) . . ?
C54 C55 H55 119.8 . . ?
C59 C60 C61 120.4(4) . . ?
C59 C60 H60 119.8 . . ?
C61 C60 H60 119.8 . . ?
C38 C39 H39 121.6 . . ?
C40 C39 C38 116.8(5) . . ?
C40 C39 H39 121.6 . . ?
C55 C54 H54 119.8 . . ?
C55 C54 C53 120.3(4) . . ?
C53 C54 H54 119.8 . . ?
C52 C53 H53 120.0 . . ?
C54 C53 C52 119.9(4) . . ?
C54 C53 H53 120.0 . . ?
C34 C33 H33 121.2 . . ?
C32 C33 C34 117.6(6) . . ?
C32 C33 H33 121.2 . . ?
C29 C30 H30 122.0 . . ?
C31 C30 C29 115.9(6) . . ?
C31 C30 H30 122.0 . . ?
C33 C32 H32 119.5 . . ?
C33 C32 C31 120.9(5) . . ?
C31 C32 H32 119.5 . . ?
C43 C42 H42 121.5 . . ?
C41 C42 C43 117.0(5) . . ?
C41 C42 H42 121.5 . . ?
O5 C70 H70A 109.5 . . ?
O5 C70 H70B 109.5 . . ?
O5 C70 H70C 109.5 . . ?
H70A C70 H70B 109.5 . . ?
H70A C70 H70C 109.5 . . ?
H70B C70 H70C 109.5 . . ?
C39 C40 H40 119.2 . . ?
C41 C40 C39 121.5(4) . . ?
C41 C40 H40 119.2 . . ?
C30 C31 C32 122.7(5) . . ?
C30 C31 H31 118.6 . . ?
C32 C31 H31 118.6 . . ?
C42 C41 C40 122.0(4) . . ?
C42 C41 H41 119.0 . . ?
C40 C41 H41 119.0 . . ?
O7 C68 H68A 109.5 . . ?
O7 C68 H68B 109.5 . . ?
O7 C68 H68C 109.5 . . ?
H68A C68 H68B 109.5 . . ?
H68A C68 H68C 109.5 . . ?
H68B C68 H68C 109.5 . . ?
Cl1 C71 H71 109.5 . . ?
Cl2 C71 Cl1 111.3(4) . . ?
Cl2 C71 Cl3 108.0(4) . . ?
Cl2 C71 H71 109.5 . . ?
Cl3 C71 Cl1 109.0(4) . . ?
Cl3 C71 H71 109.5 . . ?

loop_
_geom_bond_atom_site_label_1
_geom_bond_atom_site_label_2
_geom_bond_distance
_geom_bond_site_symmetry_2
_geom_bond_publ_flag
Ni1 N2 1.922(3) . ?
Ni1 N4 1.906(3) . ?
Ni1 N3 1.925(3) . ?
Ni1 N1 1.907(3) . ?
Cl1 C71 1.753(7) . ?
Cl2 C71 1.705(7) . ?
Cl3 C71 1.736(7) . ?
O3 C44 1.207(4) . ?
O1 C28 1.195(4) . ?
O4 C37 1.204(4) . ?
N2 C2 1.377(4) . ?
N2 C5 1.367(4) . ?
N4 C12 1.377(4) . ?
N4 C15 1.374(4) . ?
N3 C7 1.389(4) . ?
N3 C10 1.384(4) . ?
N1 C20 1.376(4) . ?
N1 C17 1.358(4) . ?
O5 C69 1.336(5) . ?
O5 C70 1.438(5) . ?
O7 C67 1.313(5) . ?
O7 C68 1.438(5) . ?
O2 C35 1.197(5) . ?
O6 C69 1.185(5) . ?
C2 C1 1.400(5) . ?
C2 C3 1.423(5) . ?
C44 C36 1.531(5) . ?
C44 C43 1.480(5) . ?
C27 C26 1.528(5) . ?
C27 C28 1.554(5) . ?
C27 C19 1.502(4) . ?
C27 C35 1.547(5) . ?
C57 C6 1.494(5) . ?
C57 C62 1.387(5) . ?
C57 C58 1.373(6) . ?
C1 C20 1.395(4) . ?
C1 C21 1.475(5) . ?
C26 C21 1.405(5) . ?
C26 C25 1.394(5) . ?
C5 C6 1.378(5) . ?
C5 C4 1.439(5) . ?
C64 C65 1.401(5) . ?
C64 C69 1.505(5) . ?
C64 C63 1.370(5) . ?
C51 C11 1.493(4) . ?
C51 C52 1.378(5) . ?
C51 C56 1.374(6) . ?
C13 H13 0.9300 . ?
C13 C12 1.434(5) . ?
C13 C14 1.338(5) . ?
C50 C16 1.478(5) . ?
C50 C45 1.402(5) . ?
C50 C49 1.399(5) . ?
C16 C15 1.400(4) . ?
C16 C17 1.394(4) . ?
C12 C11 1.388(5) . ?
C65 C66 1.379(5) . ?
C65 C67 1.504(5) . ?
C9 C10 1.456(5) . ?
C9 C8 1.395(5) . ?
C9 C66 1.404(5) . ?
C7 C6 1.387(5) . ?
C7 C8 1.466(5) . ?
C36 C45 1.539(5) . ?
C36 C18 1.514(4) . ?
C36 C37 1.563(5) . ?
C28 C29 1.483(5) . ?
C3 H3 0.9300 . ?
C3 C4 1.348(5) . ?
C10 C11 1.392(4) . ?
C20 C19 1.430(5) . ?
C19 C18 1.373(5) . ?
C15 C14 1.438(5) . ?
C45 C46 1.387(5) . ?
C4 H4 0.9300 . ?
C8 C63 1.393(5) . ?
C17 C18 1.432(4) . ?
C38 C43 1.366(6) . ?
C38 C37 1.473(5) . ?
C38 C39 1.402(6) . ?
O8 C67 1.195(5) . ?
C21 C22 1.401(5) . ?
C49 H49 0.9300 . ?
C49 C48 1.384(5) . ?
C43 C42 1.401(5) . ?
C34 C29 1.367(6) . ?
C34 C35 1.493(6) . ?
C34 C33 1.397(6) . ?
C63 H63 0.9300 . ?
C46 H46 0.9300 . ?
C46 C47 1.383(6) . ?
C22 H22 0.9300 . ?
C22 C23 1.396(5) . ?
C24 H24 0.9300 . ?
C24 C25 1.377(6) . ?
C24 C23 1.373(6) . ?
C66 H66 0.9300 . ?
C29 C30 1.403(6) . ?
C25 H25 0.9300 . ?
C52 H52 0.9300 . ?
C52 C53 1.396(6) . ?
C62 H62 0.9300 . ?
C62 C61 1.384(5) . ?
C14 H14 0.9300 . ?
C48 H48 0.9300 . ?
C48 C47 1.375(6) . ?
C47 H47 0.9300 . ?
C23 H23 0.9300 . ?
C56 H56 0.9300 . ?
C56 C55 1.401(5) . ?
C58 H58 0.9300 . ?
C58 C59 1.394(6) . ?
C59 H59 0.9300 . ?
C59 C60 1.354(7) . ?
C61 H61 0.9300 . ?
C61 C60 1.368(7) . ?
C55 H55 0.9300 . ?
C55 C54 1.346(7) . ?
C60 H60 0.9300 . ?
C39 H39 0.9300 . ?
C39 C40 1.380(7) . ?
C54 H54 0.9300 . ?
C54 C53 1.363(7) . ?
C53 H53 0.9300 . ?
C33 H33 0.9300 . ?
C33 C32 1.374(9) . ?
C30 H30 0.9300 . ?
C30 C31 1.364(9) . ?
C32 H32 0.9300 . ?
C32 C31 1.382(10) . ?
C42 H42 0.9300 . ?
C42 C41 1.369(7) . ?
C70 H70A 0.9600 . ?
C70 H70B 0.9600 . ?
C70 H70C 0.9600 . ?
C40 H40 0.9300 . ?
C40 C41 1.375(8) . ?
C31 H31 0.9300 . ?
C41 H41 0.9300 . ?
C68 H68A 0.9600 . ?
C68 H68B 0.9600 . ?
C68 H68C 0.9600 . ?
C71 H71 0.9800 . ?

loop_
_geom_torsion_atom_site_label_1
_geom_torsion_atom_site_label_2
_geom_torsion_atom_site_label_3
_geom_torsion_atom_site_label_4
_geom_torsion
_geom_torsion_site_symmetry_1
_geom_torsion_site_symmetry_2
_geom_torsion_site_symmetry_3
_geom_torsion_site_symmetry_4
_geom_torsion_publ_flag
Ni1 N2 C2 C1 7.6(5) . . . . ?
Ni1 N2 C2 C3 178.9(2) . . . . ?
Ni1 N2 C5 C6 7.4(5) . . . . ?
Ni1 N2 C5 C4 -178.3(2) . . . . ?
Ni1 N4 C12 C13 -172.7(3) . . . . ?
Ni1 N4 C12 C11 13.6(5) . . . . ?
Ni1 N4 C15 C16 2.6(5) . . . . ?
Ni1 N4 C15 C14 174.3(3) . . . . ?
Ni1 N3 C7 C6 -15.1(5) . . . . ?
Ni1 N3 C7 C8 175.3(2) . . . . ?
Ni1 N3 C10 C9 -178.6(2) . . . . ?
Ni1 N3 C10 C11 -5.9(5) . . . . ?
Ni1 N1 C20 C1 -1.4(5) . . . . ?
Ni1 N1 C20 C19 -175.5(2) . . . . ?
Ni1 N1 C17 C16 -9.6(5) . . . . ?
Ni1 N1 C17 C18 174.2(2) . . . . ?
O3 C44 C36 C45 79.6(4) . . . . ?
O3 C44 C36 C18 -47.1(5) . . . . ?
O3 C44 C36 C37 -168.8(3) . . . . ?
O3 C44 C43 C38 173.5(4) . . . . ?
O3 C44 C43 C42 -6.2(7) . . . . ?
O1 C28 C29 C34 -173.4(4) . . . . ?
O1 C28 C29 C30 5.6(6) . . . . ?
N2 C2 C1 C20 13.5(5) . . . . ?
N2 C2 C1 C21 -171.5(3) . . . . ?
N2 C2 C3 C4 0.0(4) . . . . ?
N2 C5 C6 C57 176.3(3) . . . . ?
N2 C5 C6 C7 7.7(6) . . . . ?
N2 C5 C4 C3 -1.8(4) . . . . ?
N4 C12 C11 C51 -178.0(3) . . . . ?
N4 C12 C11 C10 8.7(6) . . . . ?
N4 C15 C14 C13 0.0(5) . . . . ?
N3 C7 C6 C57 -172.1(3) . . . . ?
N3 C7 C6 C5 -3.6(6) . . . . ?
N3 C7 C8 C9 5.3(4) . . . . ?
N3 C7 C8 C63 -171.1(4) . . . . ?
N3 C10 C11 C51 174.3(3) . . . . ?
N3 C10 C11 C12 -12.5(6) . . . . ?
N1 C20 C19 C27 172.4(3) . . . . ?
N1 C20 C19 C18 1.8(4) . . . . ?
N1 C17 C18 C36 174.3(3) . . . . ?
N1 C17 C18 C19 1.7(4) . . . . ?
C2 N2 C5 C6 -172.6(3) . . . . ?
C2 N2 C5 C4 1.7(4) . . . . ?
C2 C1 C20 N1 -16.8(5) . . . . ?
C2 C1 C20 C19 156.6(3) . . . . ?
C2 C1 C21 C26 -156.8(3) . . . . ?
C2 C1 C21 C22 27.7(5) . . . . ?
C2 C3 C4 C5 1.0(4) . . . . ?
C44 C36 C45 C50 -152.5(3) . . . . ?
C44 C36 C45 C46 28.5(4) . . . . ?
C44 C36 C18 C19 -42.3(5) . . . . ?
C44 C36 C18 C17 147.6(3) . . . . ?
C44 C36 C37 O4 168.5(4) . . . . ?
C44 C36 C37 C38 -12.6(4) . . . . ?
C44 C43 C42 C41 -178.9(4) . . . . ?
C27 C26 C21 C1 2.4(5) . . . . ?
C27 C26 C21 C22 178.0(3) . . . . ?
C27 C26 C25 C24 177.2(4) . . . . ?
C27 C28 C29 C34 7.3(4) . . . . ?
C27 C28 C29 C30 -173.7(4) . . . . ?
C27 C19 C18 C36 18.1(7) . . . . ?
C27 C19 C18 C17 -170.7(4) . . . . ?
C57 C62 C61 C60 0.0(6) . . . . ?
C57 C58 C59 C60 1.6(7) . . . . ?
C1 C2 C3 C4 171.2(4) . . . . ?
C1 C20 C19 C27 -2.0(5) . . . . ?
C1 C20 C19 C18 -172.5(3) . . . . ?
C1 C21 C22 C23 -177.1(3) . . . . ?
C26 C27 C28 O1 -77.5(4) . . . . ?
C26 C27 C28 C29 101.8(3) . . . . ?
C26 C27 C19 C20 21.5(4) . . . . ?
C26 C27 C19 C18 -171.0(4) . . . . ?
C26 C27 C35 O2 83.6(4) . . . . ?
C26 C27 C35 C34 -98.3(3) . . . . ?
C26 C21 C22 C23 7.3(5) . . . . ?
C5 N2 C2 C1 -172.4(3) . . . . ?
C5 N2 C2 C3 -1.1(4) . . . . ?
C64 C65 C66 C9 3.5(6) . . . . ?
C64 C65 C67 O7 -51.4(6) . . . . ?
C64 C65 C67 O8 132.5(5) . . . . ?
C51 C52 C53 C54 -2.5(7) . . . . ?
C51 C56 C55 C54 -0.3(7) . . . . ?
C13 C12 C11 C51 9.3(6) . . . . ?
C13 C12 C11 C10 -164.1(4) . . . . ?
C50 C16 C15 N4 -161.5(3) . . . . ?
C50 C16 C15 C14 28.1(6) . . . . ?
C50 C16 C17 N1 164.9(3) . . . . ?
C50 C16 C17 C18 -19.3(5) . . . . ?
C50 C45 C46 C47 1.3(6) . . . . ?
C50 C49 C48 C47 -0.9(6) . . . . ?
C16 C50 C45 C36 4.4(5) . . . . ?
C16 C50 C45 C46 -176.6(3) . . . . ?
C16 C50 C49 C48 176.5(3) . . . . ?
C16 C15 C14 C13 171.5(4) . . . . ?
C16 C17 C18 C36 -2.1(5) . . . . ?
C16 C17 C18 C19 -174.7(3) . . . . ?
C12 N4 C15 C16 -174.4(4) . . . . ?
C12 N4 C15 C14 -2.8(4) . . . . ?
C12 C13 C14 C15 2.7(5) . . . . ?
C65 C64 C69 O5 167.6(4) . . . . ?
C65 C64 C69 O6 -15.7(6) . . . . ?
C65 C64 C63 C8 1.8(6) . . . . ?
C9 C10 C11 C51 -14.2(6) . . . . ?
C9 C10 C11 C12 159.0(4) . . . . ?
C9 C8 C63 C64 4.9(6) . . . . ?
C7 N3 C10 C9 -0.3(4) . . . . ?
C7 N3 C10 C11 172.3(3) . . . . ?
C7 C8 C63 C64 -179.1(4) . . . . ?
C36 C44 C43 C38 -7.3(4) . . . . ?
C36 C44 C43 C42 173.0(4) . . . . ?
C36 C45 C46 C47 -179.8(4) . . . . ?
C28 C27 C26 C21 100.5(3) . . . . ?
C28 C27 C26 C25 -75.6(4) . . . . ?
C28 C27 C19 C20 -95.5(4) . . . . ?
C28 C27 C19 C18 71.9(5) . . . . ?
C28 C27 C35 O2 -167.0(4) . . . . ?
C28 C27 C35 C34 11.1(3) . . . . ?
C28 C29 C30 C31 -179.9(4) . . . . ?
C6 C57 C62 C61 -177.2(4) . . . . ?
C6 C57 C58 C59 176.4(4) . . . . ?
C6 C5 C4 C3 172.8(4) . . . . ?
C6 C7 C8 C9 -164.2(4) . . . . ?
C6 C7 C8 C63 19.3(6) . . . . ?
C3 C2 C1 C20 -156.5(4) . . . . ?
C3 C2 C1 C21 18.5(5) . . . . ?
C10 N3 C7 C6 166.7(3) . . . . ?
C10 N3 C7 C8 -3.0(4) . . . . ?
C10 C9 C8 C7 -5.3(4) . . . . ?
C10 C9 C8 C63 171.7(3) . . . . ?
C10 C9 C66 C65 -175.6(4) . . . . ?
C11 C51 C52 C53 -177.2(4) . . . . ?
C11 C51 C56 C55 178.6(4) . . . . ?
C20 N1 C17 C16 175.7(3) . . . . ?
C20 N1 C17 C18 -0.5(4) . . . . ?
C20 C1 C21 C26 18.3(5) . . . . ?
C20 C1 C21 C22 -157.2(3) . . . . ?
C20 C19 C18 C36 -173.1(3) . . . . ?
C20 C19 C18 C17 -2.0(4) . . . . ?
C19 C27 C26 C21 -21.5(4) . . . . ?
C19 C27 C26 C25 162.4(3) . . . . ?
C19 C27 C28 O1 44.7(5) . . . . ?
C19 C27 C28 C29 -135.9(3) . . . . ?
C19 C27 C35 O2 -44.3(5) . . . . ?
C19 C27 C35 C34 133.9(3) . . . . ?
C15 N4 C12 C13 4.4(4) . . . . ?
C15 N4 C12 C11 -169.3(4) . . . . ?
C15 C16 C17 N1 -15.5(5) . . . . ?
C15 C16 C17 C18 160.4(3) . . . . ?
C45 C50 C16 C15 -161.7(3) . . . . ?
C45 C50 C16 C17 18.0(5) . . . . ?
C45 C50 C49 C48 2.7(5) . . . . ?
C45 C36 C18 C19 -167.1(4) . . . . ?
C45 C36 C18 C17 22.8(4) . . . . ?
C45 C36 C37 O4 -78.0(4) . . . . ?
C45 C36 C37 C38 100.8(3) . . . . ?
C45 C46 C47 C48 0.5(6) . . . . ?
C4 C5 C6 C57 2.7(5) . . . . ?
C4 C5 C6 C7 -165.9(4) . . . . ?
C8 C9 C10 N3 3.6(4) . . . . ?
C8 C9 C10 C11 -168.9(4) . . . . ?
C8 C9 C66 C65 3.2(6) . . . . ?
C8 C7 C6 C57 -4.0(6) . . . . ?
C8 C7 C6 C5 164.4(3) . . . . ?
C17 N1 C20 C1 173.3(3) . . . . ?
C17 N1 C20 C19 -0.8(4) . . . . ?
C17 C16 C15 N4 18.9(5) . . . . ?
C17 C16 C15 C14 -151.6(4) . . . . ?
C38 C43 C42 C41 1.5(6) . . . . ?
C38 C39 C40 C41 -0.2(8) . . . . ?
C69 C64 C65 C66 166.9(4) . . . . ?
C69 C64 C65 C67 -16.7(6) . . . . ?
C69 C64 C63 C8 -171.3(3) . . . . ?
C18 C36 C45 C50 -23.9(4) . . . . ?
C18 C36 C45 C46 157.2(3) . . . . ?
C18 C36 C37 O4 44.3(5) . . . . ?
C18 C36 C37 C38 -136.8(3) . . . . ?
C21 C1 C20 N1 167.9(3) . . . . ?
C21 C1 C20 C19 -18.6(5) . . . . ?
C21 C26 C25 C24 1.1(6) . . . . ?
C21 C22 C23 C24 -3.8(6) . . . . ?
C49 C50 C16 C15 24.6(5) . . . . ?
C49 C50 C16 C17 -155.7(3) . . . . ?
C49 C50 C45 C36 178.3(3) . . . . ?
C49 C50 C45 C46 -2.8(5) . . . . ?
C49 C48 C47 C46 -0.7(6) . . . . ?
C43 C44 C36 C45 -99.6(3) . . . . ?
C43 C44 C36 C18 133.7(3) . . . . ?
C43 C44 C36 C37 12.0(3) . . . . ?
C43 C38 C37 O4 -172.1(4) . . . . ?
C43 C38 C37 C36 9.1(4) . . . . ?
C43 C38 C39 C40 0.6(7) . . . . ?
C43 C42 C41 C40 -1.1(8) . . . . ?
C34 C29 C30 C31 -1.0(6) . . . . ?
C34 C33 C32 C31 0.1(7) . . . . ?
C37 C36 C45 C50 98.3(3) . . . . ?
C37 C36 C45 C46 -80.6(4) . . . . ?
C37 C36 C18 C19 74.2(5) . . . . ?
C37 C36 C18 C17 -96.0(4) . . . . ?
C37 C38 C43 C44 -1.2(4) . . . . ?
C37 C38 C43 C42 178.4(4) . . . . ?
C37 C38 C39 C40 -179.1(4) . . . . ?
C63 C64 C65 C66 -6.0(6) . . . . ?
C63 C64 C65 C67 170.4(4) . . . . ?
C63 C64 C69 O5 -19.3(5) . . . . ?
C63 C64 C69 O6 157.4(4) . . . . ?
C66 C65 C67 O7 125.2(4) . . . . ?
C66 C65 C67 O8 -50.9(7) . . . . ?
C66 C9 C10 N3 -177.5(4) . . . . ?
C66 C9 C10 C11 10.0(7) . . . . ?
C66 C9 C8 C7 175.7(3) . . . . ?
C66 C9 C8 C63 -7.4(6) . . . . ?
C29 C34 C35 O2 170.5(4) . . . . ?
C29 C34 C35 C27 -7.6(4) . . . . ?
C29 C34 C33 C32 -0.5(6) . . . . ?
C29 C30 C31 C32 0.5(8) . . . . ?
C25 C26 C21 C1 178.5(3) . . . . ?
C25 C26 C21 C22 -5.8(5) . . . . ?
C25 C24 C23 C22 -1.1(6) . . . . ?
C52 C51 C11 C12 -72.5(5) . . . . ?
C52 C51 C11 C10 100.9(4) . . . . ?
C52 C51 C56 C55 -1.2(6) . . . . ?
C62 C57 C6 C5 -86.5(4) . . . . ?
C62 C57 C6 C7 82.6(5) . . . . ?
C62 C57 C58 C59 -3.1(6) . . . . ?
C62 C61 C60 C59 -1.6(7) . . . . ?
C14 C13 C12 N4 -4.6(5) . . . . ?
C14 C13 C12 C11 169.1(4) . . . . ?
C67 C65 C66 C9 -173.2(4) . . . . ?
C23 C24 C25 C26 2.5(6) . . . . ?
C56 C51 C11 C12 107.7(4) . . . . ?
C56 C51 C11 C10 -78.9(5) . . . . ?
C56 C51 C52 C53 2.6(6) . . . . ?
C56 C55 C54 C53 0.3(7) . . . . ?
C35 C27 C26 C21 -151.0(3) . . . . ?
C35 C27 C26 C25 32.9(4) . . . . ?
C35 C27 C28 O1 169.6(4) . . . . ?
C35 C27 C28 C29 -11.1(3) . . . . ?
C35 C27 C19 C20 147.2(3) . . . . ?
C35 C27 C19 C18 -45.3(5) . . . . ?
C35 C34 C29 C28 0.2(4) . . . . ?
C35 C34 C29 C30 -178.9(4) . . . . ?
C35 C34 C33 C32 179.4(4) . . . . ?
C58 C57 C6 C5 94.1(5) . . . . ?
C58 C57 C6 C7 -96.9(4) . . . . ?
C58 C57 C62 C61 2.3(6) . . . . ?
C58 C59 C60 C61 0.8(8) . . . . ?
C55 C54 C53 C52 1.1(7) . . . . ?
C39 C38 C43 C44 179.0(4) . . . . ?
C39 C38 C43 C42 -1.3(6) . . . . ?
C39 C38 C37 O4 7.6(7) . . . . ?
C39 C38 C37 C36 -171.2(4) . . . . ?
C39 C40 C41 C42 0.4(9) . . . . ?
C33 C34 C29 C28 -179.9(3) . . . . ?
C33 C34 C29 C30 1.0(6) . . . . ?
C33 C34 C35 O2 -9.4(7) . . . . ?
C33 C34 C35 C27 172.5(4) . . . . ?
C33 C32 C31 C30 -0.1(9) . . . . ?
C70 O5 C69 O6 0.2(7) . . . . ?
C70 O5 C69 C64 176.9(4) . . . . ?
C68 O7 C67 C65 -177.9(4) . . . . ?
C68 O7 C67 O8 -1.8(7) . . . . ?
